data_1569448
loop_
_publ_author_name
'Marr, Zoe Y.'
'Thapa Magar, Rajani'
'Fournier, Bertrand'
'Benedict, Jason B.'
'Rack, Jeffrey J.'

_publ_section_title
;
 Photocrystallography of [Ru(bpy)2(dmso)2]2+ reveals an O-bonded
 metastable state
;
_journal_issue 26
_journal_name_full 'Chemical Science'
_journal_page_first 7279
_journal_page_last 7284
_journal_paper_doi 10.1039/D3SC01526B
_journal_volume 14
_journal_year 2023
_chemical_formula_moiety 'C24 H27.844 N4 O1.974 Ru S1.974, 2(C24 H20 B), 0.751(C2 H3 N), 0.026(O S)'
_chemical_formula_sum 'C73.5 H70.1 B2 N4.75 O2 Ru S2'
_chemical_formula_weight 1238.78
_chemical_properties_physical Light-sensitive
_space_group_crystal_system monoclinic
_space_group_IT_number 14
_space_group_name_Hall '-P 2ybc'
_space_group_name_H-M_alt 'P 1 21/c 1'
_atom_sites_solution_hydrogens geom
_atom_sites_solution_primary dual
_audit_creation_date 2022-12-12
_audit_creation_method
;
Olex2 1.5
(compiled 2022.04.07 svn.rca3783a0 for OlexSys, GUI svn.r6498)
;
_audit_update_record
;
2022-12-13 deposited with the CCDC.	2023-06-08 downloaded from the CCDC.
;
_cell_angle_alpha 90
_cell_angle_beta 119.2530(10)
_cell_angle_gamma 90
_cell_formula_units_Z 4
_cell_length_a 22.0415(9)
_cell_length_b 14.2574(6)
_cell_length_c 22.4105(9)
_cell_measurement_reflns_used 9892
_cell_measurement_temperature 90
_cell_measurement_theta_max 24.49
_cell_measurement_theta_min 2.31
_cell_volume 6144.5(4)
_computing_cell_refinement 'SAINT V8.40B (?, 2016)'
_computing_data_reduction 'SAINT V8.40B (?, 2016)'
_computing_molecular_graphics 'Olex2 1.5 (Dolomanov et al., 2009)'
_computing_publication_material 'Olex2 1.5 (Dolomanov et al., 2009)'
_computing_structure_refinement 'XL  (Sheldrick, 2008)'
_computing_structure_solution 'SHELXT 2018/2 (Sheldrick, 2018)'
_diffrn_ambient_temperature 90
_diffrn_measured_fraction_theta_full 1.000
_diffrn_measured_fraction_theta_max 1.000
_diffrn_measurement_device_type 'Bruker APEX-II CCD'
_diffrn_measurement_method '\f and \w scans'
_diffrn_radiation_type MoK\a
_diffrn_radiation_wavelength 0.71073
_diffrn_reflns_av_R_equivalents 0.0571
_diffrn_reflns_av_unetI/netI 0.0345
_diffrn_reflns_Laue_measured_fraction_full 1.000
_diffrn_reflns_Laue_measured_fraction_max 1.000
_diffrn_reflns_limit_h_max 29
_diffrn_reflns_limit_h_min -29
_diffrn_reflns_limit_k_max 18
_diffrn_reflns_limit_k_min -18
_diffrn_reflns_limit_l_max 29
_diffrn_reflns_limit_l_min -29
_diffrn_reflns_number 120670
_diffrn_reflns_point_group_measured_fraction_full 1.000
_diffrn_reflns_point_group_measured_fraction_max 1.000
_diffrn_reflns_theta_full 25.242
_diffrn_reflns_theta_max 28.102
_diffrn_reflns_theta_min 1.059
_diffrn_source_current 24.0
_diffrn_source_power 1.2
_diffrn_source_voltage 50.0
_diffrn_standards_number 0
_exptl_absorpt_coefficient_mu 0.375
_exptl_absorpt_correction_T_max 0.7457
_exptl_absorpt_correction_T_min 0.6966
_exptl_absorpt_correction_type multi-scan
_exptl_absorpt_process_details
;
SADABS-2016/2 (Bruker,2016/2) was used for absorption correction.
wR2(int) was 0.0957 before and 0.0514 after correction.
The Ratio of minimum to maximum transmission is 0.9342.
The \l/2 correction factor is Not present.
;
_exptl_crystal_colour 'light orange'
_exptl_crystal_colour_modifier light
_exptl_crystal_colour_primary orange
_exptl_crystal_density_diffrn 1.339
_exptl_crystal_description plate
_exptl_crystal_F_000 2585
_exptl_crystal_size_max 0.14
_exptl_crystal_size_mid 0.14
_exptl_crystal_size_min 0.02
_refine_diff_density_max 1.168
_refine_diff_density_min -0.666
_refine_diff_density_rms 0.076
_refine_ls_extinction_method none
_refine_ls_goodness_of_fit_ref 1.051
_refine_ls_hydrogen_treatment constr
_refine_ls_matrix_type full
_refine_ls_number_parameters 800
_refine_ls_number_reflns 14979
_refine_ls_number_restraints 103
_refine_ls_restrained_S_all 1.059
_refine_ls_R_factor_all 0.0566
_refine_ls_R_factor_gt 0.0413
_refine_ls_shift/su_max 0.001
_refine_ls_shift/su_mean 0.000
_refine_ls_structure_factor_coef Fsqd
_refine_ls_weighting_details 'w=1/[\s^2^(Fo^2^)+(0.0397P)^2^+7.9467P] where P=(Fo^2^+2Fc^2^)/3'
_refine_ls_weighting_scheme calc
_refine_ls_wR_factor_gt 0.0975
_refine_ls_wR_factor_ref 0.1046
_reflns_Friedel_coverage 0.000
_reflns_number_gt 12119
_reflns_number_total 14979
_reflns_threshold_expression 'I > 2\s(I)'
_cod_data_source_file d3sc01526b2.cif
_cod_data_source_block p21_c_CCDC2
_cod_original_formula_sum 'C73.50 H70.10 B2 N4.75 O2 Ru S2'
_cod_database_code 1569448
_shelx_shelxl_version_number 2018/3
_shelx_space_group_comment
;
The symmetry employed for this shelxl refinement is uniquely defined
by the following loop, which should always be used as a source of
symmetry information in preference to the above space-group names.
They are only intended as comments.
;
_olex2_refinement_description
;
1. Fixed Uiso
 At 1.2 times of:
  All C(H) groups
 At 1.5 times of:
  All C(H,H,H) groups
2. Restrained distances
 O3-S3
 1.5 with sigma of 0.02
3. Uiso/Uaniso restraints and constraints
S1 \\sim O1 \\sim C1 \\sim H1A \\sim H1B \\sim H1C \\sim C2 \\sim H2A \\sim H2B
\\sim H2C \\sim O3 \\sim S3: within 2A with sigma of 0.005 and sigma for
terminal atoms of 0.01 within 2A
4. Others
 Sof(O3)=Sof(S3)=1-FVAR(1)
 Sof(S1)=Sof(O1)=Sof(H1A)=Sof(H1B)=Sof(H1C)=Sof(H2A)=Sof(H2B)=Sof(H2C)=FVAR(1)
 Sof(C26)=Sof(N5)=Sof(C25)=Sof(H25A)=Sof(H25B)=Sof(H25C)=FVAR(2)
5.a Aromatic/amide H refined with riding coordinates:
 C00C(H00C), C00E(H00E), C00G(H00G), C00H(H00H), C13(H13), C00N(H00N),
 C00O(H00O), C00Q(H00Q), C00R(H00R), C00S(H00S), C00T(H00T), C00U(H00U),
 C00V(H00V), C00W(H00W), C00X(H00X), C00Y(H00Y), C00Z(H00Z), C010(H010), C8(H8),
  C012(H012), C013(H013), C015(H015), C016(H016), C018(H018), C019(H019),
 C01A(H01A), C01B(H01B), C01C(H01C), C24(H24), C5(H5), C01G(H01G), C7(H7),
 C23(H23), C01J(H01J), C01K(H01K), C01L(H01L), C01M(H01M), C14(H14), C15(H15),
 C12(H12), C01Q(H01Q), C11(H11), C01S(H01S), C01T(H01T), C01U(H01U), C01W(H01W),
  C01X(H01X), C22(H22), C01Z(H01Z), C6(H6), C21(H21), C024(H024), C026(H026),
 C18(H18), C17(H17), C16(H16)
5.b Idealised Me refined as rotating group:
 C4(H4A,H4B,H4C), C1(H1A,H1B,H1C), C3(H3A,H3B,H3C), C2(H2A,H2B,H2C), C25(H25A,
 H25B,H25C)
;
_olex2_submission_special_instructions 'No special instructions were received'

loop_
_space_group_symop_operation_xyz
'x, y, z'
'-x, y+1/2, -z+1/2'
'-x, -y, -z'
'x, -y-1/2, z-1/2'

loop_
_atom_site_label
_atom_site_type_symbol
_atom_site_fract_x
_atom_site_fract_y
_atom_site_fract_z
_atom_site_U_iso_or_equiv
_atom_site_adp_type
_atom_site_occupancy
_atom_site_site_symmetry_order
_atom_site_calc_flag
_atom_site_refinement_flags_posn
_atom_site_refinement_flags_adp
_atom_site_refinement_flags_occupancy
_atom_site_disorder_assembly
_atom_site_disorder_group
Ru1 Ru 0.20718(2) 0.54540(2) 0.49804(2) 0.01915(5) Uani 1 1 d . . . A 1
S2 S 0.10798(3) 0.50492(4) 0.50027(3) 0.02154(12) Uani 1 1 d . . . . .
S1 S 0.16770(3) 0.69689(4) 0.47797(3) 0.02223(16) Uani 0.9740(19) 1 d . U P A 1
O1 O 0.09421(9) 0.71091(12) 0.42574(9) 0.0272(4) Uani 0.9740(19) 1 d . U P A 1
O2 O 0.09081(9) 0.56440(13) 0.54426(9) 0.0294(4) Uani 1 1 d . . . . .
N3 N 0.16403(10) 0.50175(14) 0.39678(10) 0.0215(4) Uani 1 1 d . . . . .
N1 N 0.26846(10) 0.57501(14) 0.60133(10) 0.0231(4) Uani 1 1 d . . . . .
N4 N 0.24388(11) 0.40807(14) 0.51044(11) 0.0248(4) Uani 1 1 d . . . . .
N2 N 0.30096(10) 0.58575(14) 0.50281(10) 0.0205(4) Uani 1 1 d . . . . .
C00A C 0.26199(11) 0.50900(16) 0.86084(11) 0.0180(4) Uani 1 1 d . . . . .
C00B C 0.54955(11) 0.40655(16) 0.66814(11) 0.0191(4) Uani 1 1 d . . . . .
C00C C 0.51068(12) 0.43971(16) 0.60097(12) 0.0215(5) Uani 1 1 d . . . . .
H00C H 0.515165 0.502328 0.592160 0.026 Uiso 1 1 calc R U . . .
C9 C 0.33318(12) 0.60857(16) 0.62010(12) 0.0212(5) Uani 1 1 d . . . . .
C00E C 0.31952(11) 0.44957(17) 0.89815(11) 0.0208(4) Uani 1 1 d . . . . .
H00E H 0.311162 0.386830 0.902936 0.025 Uiso 1 1 calc R U . . .
C00F C 0.16944(11) 0.38593(15) 0.76779(11) 0.0180(4) Uani 1 1 d . . . . .
C00G C 0.27933(12) 0.60328(16) 0.85993(11) 0.0202(4) Uani 1 1 d . . . . .
H00G H 0.243564 0.646606 0.838187 0.024 Uiso 1 1 calc R U . . .
C00H C 0.22178(12) 0.34117(16) 0.75998(12) 0.0215(5) Uani 1 1 d . . . . .
H00H H 0.267718 0.358689 0.788665 0.026 Uiso 1 1 calc R U . . .
C00I C 0.58690(11) 0.45575(15) 0.79585(11) 0.0184(4) Uani 1 1 d . . . . .
C00J C 0.16660(11) 0.43077(16) 0.88500(11) 0.0198(4) Uani 1 1 d . . . . .
C00K C 0.60221(11) 0.57936(16) 0.71343(11) 0.0196(4) Uani 1 1 d . . . . .
C10 C 0.35031(12) 0.61821(16) 0.56459(12) 0.0208(5) Uani 1 1 d . . . . .
C13 C 0.37479(13) 0.62423(18) 0.45620(13) 0.0273(5) Uani 1 1 d . . . . .
H13 H 0.382796 0.623566 0.419125 0.033 Uiso 1 1 calc R U . . .
C00N C 0.10116(11) 0.35684(16) 0.72067(11) 0.0197(4) Uani 1 1 d . . . . .
H00N H 0.064168 0.384832 0.722822 0.024 Uiso 1 1 calc R U . . .
C00O C 0.57943(12) 0.65227(16) 0.73964(12) 0.0218(5) Uani 1 1 d . . . . .
H00O H 0.565794 0.637861 0.771830 0.026 Uiso 1 1 calc R U . . .
C00P C 0.12820(11) 0.55510(16) 0.78266(11) 0.0193(4) Uani 1 1 d . . . . .
C00Q C 0.12043(11) 0.58706(16) 0.72012(12) 0.0203(4) Uani 1 1 d . . . . .
H00Q H 0.143023 0.554650 0.700633 0.024 Uiso 1 1 calc R U . . .
C00R C 0.62041(12) 0.69977(17) 0.64532(12) 0.0251(5) Uani 1 1 d . . . . .
H00R H 0.634380 0.714875 0.613484 0.030 Uiso 1 1 calc R U . . .
C00S C 0.62364(12) 0.60744(16) 0.66631(12) 0.0225(5) Uani 1 1 d . . . . .
H00S H 0.640701 0.562115 0.648497 0.027 Uiso 1 1 calc R U . . .
C00T C 0.20828(13) 0.27163(17) 0.71126(12) 0.0259(5) Uani 1 1 d . . . . .
H00T H 0.244844 0.243151 0.708605 0.031 Uiso 1 1 calc R U . . .
C00U C 0.38796(12) 0.47998(18) 0.92806(12) 0.0241(5) Uani 1 1 d . . . . .
H00U H 0.424125 0.437651 0.951281 0.029 Uiso 1 1 calc R U . . .
C00V C 0.11598(13) 0.36442(19) 0.87529(13) 0.0281(5) Uani 1 1 d . . . . .
H00V H 0.090393 0.337027 0.832390 0.034 Uiso 1 1 calc R U . . .
C00W C 0.40246(12) 0.57341(18) 0.92336(12) 0.0253(5) Uani 1 1 d . . . . .
H00W H 0.448185 0.594082 0.942247 0.030 Uiso 1 1 calc R U . . .
C00X C 0.08057(12) 0.66484(16) 0.68586(12) 0.0245(5) Uani 1 1 d . . . . .
H00X H 0.076657 0.683176 0.644296 0.029 Uiso 1 1 calc R U . . .
C00Y C 0.08663(13) 0.28858(16) 0.67137(12) 0.0233(5) Uani 1 1 d . . . . .
H00Y H 0.040805 0.271995 0.641323 0.028 Uiso 1 1 calc R U . . .
C00Z C 0.53692(13) 0.31238(16) 0.67716(12) 0.0244(5) Uani 1 1 d . . . . .
H00Z H 0.559194 0.287754 0.721207 0.029 Uiso 1 1 calc R U . . .
C010 C 0.59642(13) 0.76958(17) 0.67166(13) 0.0280(5) Uani 1 1 d . . . . .
H010 H 0.593829 0.831480 0.657510 0.034 Uiso 1 1 calc R U . . .
C8 C 0.37957(13) 0.62998(17) 0.68781(12) 0.0261(5) Uani 1 1 d . . . . .
H8 H 0.423255 0.654156 0.699833 0.031 Uiso 1 1 calc R U . . .
C012 C 0.82786(13) 0.37788(18) 0.81634(14) 0.0296(5) Uani 1 1 d . . . . .
H012 H 0.874059 0.359512 0.834799 0.036 Uiso 1 1 calc R U . . .
C013 C 0.14065(13) 0.24512(17) 0.66702(12) 0.0253(5) Uani 1 1 d . . . . .
H013 H 0.131365 0.198572 0.634604 0.030 Uiso 1 1 calc R U . . .
C19 C 0.18387(14) 0.41439(17) 0.38771(13) 0.0275(5) Uani 1 1 d . . . . .
C015 C 0.49836(13) 0.46618(16) 0.83161(12) 0.0241(5) Uani 1 1 d . . . . .
H015 H 0.452414 0.477861 0.820123 0.029 Uiso 1 1 calc R U . . .
C016 C 0.54680(13) 0.44401(18) 0.89831(13) 0.0270(5) Uani 1 1 d . . . . .
H016 H 0.533824 0.440949 0.932007 0.032 Uiso 1 1 calc R U . . .
C017 C 0.68649(12) 0.43367(16) 0.76031(11) 0.0201(4) Uani 1 1 d . . . . .
C018 C 0.34792(13) 0.63515(17) 0.89022(12) 0.0246(5) Uani 1 1 d . . . . .
H018 H 0.356850 0.698437 0.888002 0.030 Uiso 1 1 calc R U . . .
C019 C 0.81107(13) 0.46307(18) 0.83452(14) 0.0291(5) Uani 1 1 d . . . . .
H019 H 0.846129 0.501996 0.865655 0.035 Uiso 1 1 calc R U . . .
C01A C 0.63393(12) 0.43222(17) 0.86357(12) 0.0244(5) Uani 1 1 d . . . . .
H01A H 0.679897 0.419887 0.875417 0.029 Uiso 1 1 calc R U . . .
C01B C 0.51848(12) 0.47097(16) 0.78190(12) 0.0220(5) Uani 1 1 d . . . . .
H01B H 0.484936 0.484940 0.737235 0.026 Uiso 1 1 calc R U . . .
C01C C 0.74214(12) 0.49020(16) 0.80635(13) 0.0240(5) Uani 1 1 d . . . . .
H01C H 0.732187 0.548308 0.818386 0.029 Uiso 1 1 calc R U . . .
C24 C 0.28264(14) 0.36378(19) 0.56988(14) 0.0316(6) Uani 1 1 d . . . . .
H24 H 0.292653 0.394575 0.610246 0.038 Uiso 1 1 calc R U . . .
C4 C 0.03311(13) 0.5014(2) 0.41860(13) 0.0294(5) Uani 1 1 d . . . . .
H4A H 0.024840 0.562527 0.398074 0.044 Uiso 1 1 calc R U . . .
H4B H -0.006278 0.482706 0.423139 0.044 Uiso 1 1 calc R U . . .
H4C H 0.040101 0.457180 0.390240 0.044 Uiso 1 1 calc R U . . .
C5 C 0.25073(14) 0.5610(2) 0.65018(13) 0.0309(6) Uani 1 1 d . . . . .
H5 H 0.206373 0.538827 0.637462 0.037 Uiso 1 1 calc R U . . .
C01G C 0.49292(13) 0.25426(17) 0.62375(13) 0.0275(5) Uani 1 1 d . . . . .
H01G H 0.487254 0.191907 0.632187 0.033 Uiso 1 1 calc R U . . .
C7 C 0.36033(13) 0.61506(18) 0.73744(13) 0.0286(5) Uani 1 1 d . . . . .
H7 H 0.390716 0.629744 0.782948 0.034 Uiso 1 1 calc R U . . .
C23 C 0.30844(14) 0.2743(2) 0.57389(16) 0.0368(6) Uani 1 1 d . . . . .
H23 H 0.334792 0.245377 0.616072 0.044 Uiso 1 1 calc R U . . .
C01J C 0.77482(13) 0.32057(18) 0.77029(13) 0.0281(5) Uani 1 1 d . . . . .
H01J H 0.785330 0.263594 0.757265 0.034 Uiso 1 1 calc R U . . .
C01K C 0.20292(12) 0.46838(17) 0.95147(12) 0.0234(5) Uani 1 1 d . . . . .
H01K H 0.237309 0.512782 0.960699 0.028 Uiso 1 1 calc R U . . .
C01L C 0.70588(13) 0.34825(17) 0.74355(12) 0.0244(5) Uani 1 1 d . . . . .
H01L H 0.671111 0.308300 0.713204 0.029 Uiso 1 1 calc R U . . .
C01M C 0.45742(13) 0.28957(18) 0.55769(13) 0.0270(5) Uani 1 1 d . . . . .
H01M H 0.428588 0.250944 0.521331 0.032 Uiso 1 1 calc R U . . .
C14 C 0.31395(13) 0.58840(17) 0.45017(13) 0.0250(5) Uani 1 1 d . . . . .
H14 H 0.280570 0.565138 0.407995 0.030 Uiso 1 1 calc R U . . .
C15 C 0.12213(14) 0.55240(18) 0.34091(13) 0.0290(5) Uani 1 1 d . . . . .
H15 H 0.108699 0.612052 0.346667 0.035 Uiso 1 1 calc R U . . .
C12 C 0.42351(13) 0.66103(18) 0.51812(14) 0.0298(6) Uani 1 1 d . . . . .
H12 H 0.464048 0.687958 0.522823 0.036 Uiso 1 1 calc R U . . .
C01Q C 0.61441(13) 0.4265(2) 0.91412(13) 0.0303(6) Uani 1 1 d . . . . .
H01Q H 0.647279 0.410875 0.958675 0.036 Uiso 1 1 calc R U . . .
C11 C 0.41162(13) 0.65758(18) 0.57328(13) 0.0272(5) Uani 1 1 d . . . . .
H11 H 0.444307 0.681345 0.615579 0.033 Uiso 1 1 calc R U . . .
C01S C 0.13986(15) 0.3761(2) 0.99197(14) 0.0375(7) Uani 1 1 d . . . . .
H01S H 0.131388 0.357379 1.026978 0.045 Uiso 1 1 calc R U . . .
C01T C 0.57635(13) 0.74553(17) 0.71947(14) 0.0275(5) Uani 1 1 d . . . . .
H01T H 0.560802 0.791678 0.738122 0.033 Uiso 1 1 calc R U . . .
C01U C 0.04687(13) 0.71469(18) 0.71372(14) 0.0314(6) Uani 1 1 d . . . . .
H01U H 0.021141 0.767821 0.691756 0.038 Uiso 1 1 calc R U . . .
C20 C 0.22920(13) 0.36270(17) 0.45122(13) 0.0265(5) Uani 1 1 d . . . . .
C01W C 0.09165(13) 0.60650(19) 0.80804(13) 0.0302(6) Uani 1 1 d . . . . .
H01W H 0.094052 0.587655 0.848868 0.036 Uiso 1 1 calc R U . . .
C01X C 0.46552(12) 0.38268(18) 0.54677(12) 0.0260(5) Uani 1 1 d . . . . .
H01X H 0.440728 0.407699 0.502980 0.031 Uiso 1 1 calc R U . . .
C22 C 0.29446(14) 0.22879(19) 0.51437(16) 0.0359(6) Uani 1 1 d . . . . .
H22 H 0.311813 0.168857 0.515881 0.043 Uiso 1 1 calc R U . . .
C01Z C 0.10230(14) 0.3376(2) 0.92734(14) 0.0360(6) Uani 1 1 d . . . . .
H01Z H 0.067758 0.293666 0.918585 0.043 Uiso 1 1 calc R U . . .
C6 C 0.29595(14) 0.5784(2) 0.71858(13) 0.0315(6) Uani 1 1 d . . . . .
H6 H 0.282864 0.565416 0.751375 0.038 Uiso 1 1 calc R U . . .
C21 C 0.25446(14) 0.27291(18) 0.45244(15) 0.0324(6) Uani 1 1 d . . . . .
H21 H 0.244467 0.242846 0.411825 0.039 Uiso 1 1 calc R U . . .
B022 B 0.60611(13) 0.46852(17) 0.73411(13) 0.0180(5) Uani 1 1 d . . . . .
C1 C 0.21756(15) 0.76990(19) 0.45338(17) 0.0373(6) Uani 1 1 d . U . A 1
H1A H 0.265131 0.770635 0.489238 0.056 Uiso 0.9740(19) 1 calc R U P A 1
H1B H 0.199253 0.832521 0.445425 0.056 Uiso 0.9740(19) 1 calc R U P A 1
H1C H 0.215124 0.745792 0.412267 0.056 Uiso 0.9740(19) 1 calc R U P A 1
C024 C 0.18999(14) 0.4425(2) 1.00392(13) 0.0325(6) Uani 1 1 d . . . . .
H024 H 0.215011 0.469878 1.046902 0.039 Uiso 1 1 calc R U . . .
C3 C 0.10802(16) 0.38665(19) 0.52596(16) 0.0380(7) Uani 1 1 d . . . . .
H3A H 0.117490 0.345332 0.497681 0.057 Uiso 1 1 calc R U . . .
H3B H 0.063370 0.371861 0.521186 0.057 Uiso 1 1 calc R U . . .
H3C H 0.143226 0.379042 0.572865 0.057 Uiso 1 1 calc R U . . .
C026 C 0.05163(14) 0.6852(2) 0.77428(15) 0.0364(6) Uani 1 1 d . . . . .
H026 H 0.028166 0.717632 0.792847 0.044 Uiso 1 1 calc R U . . .
C2 C 0.18069(16) 0.7577(2) 0.55321(16) 0.0400(7) Uani 1 1 d . U . A 1
H2A H 0.155179 0.726773 0.572062 0.060 Uiso 0.9740(19) 1 calc R U P A 1
H2B H 0.164556 0.821151 0.541589 0.060 Uiso 0.9740(19) 1 calc R U P A 1
H2C H 0.229302 0.757860 0.586320 0.060 Uiso 0.9740(19) 1 calc R U P A 1
B028 B 0.18196(13) 0.46906(17) 0.82410(13) 0.0175(5) Uani 1 1 d . . . . .
C18 C 0.16110(19) 0.3783(2) 0.32249(15) 0.0438(8) Uani 1 1 d . . . . .
H18 H 0.174508 0.318522 0.316910 0.053 Uiso 1 1 calc R U . . .
C17 C 0.1188(2) 0.4316(2) 0.26662(16) 0.0553(10) Uani 1 1 d . . . . .
H17 H 0.103905 0.408476 0.222829 0.066 Uiso 1 1 calc R U . . .
C16 C 0.09826(19) 0.5189(2) 0.27511(15) 0.0447(8) Uani 1 1 d . . . . .
H16 H 0.068849 0.555086 0.237412 0.054 Uiso 1 1 calc R U . . .
C26 C 0.0164(2) 0.8778(6) 0.4776(3) 0.076(2) Uani 0.751(6) 1 d . . P . .
N5 N 0.0153(3) 0.8265(6) 0.5186(3) 0.113(3) Uani 0.751(6) 1 d . . P . .
C25 C 0.0163(3) 0.9273(4) 0.4272(3) 0.0719(18) Uani 0.751(6) 1 d . . P . .
H25A H -0.002669 0.889884 0.386433 0.108 Uiso 0.751(6) 1 calc R U P . .
H25B H 0.063046 0.945116 0.439899 0.108 Uiso 0.751(6) 1 calc R U P . .
H25C H -0.011589 0.982500 0.419064 0.108 Uiso 0.751(6) 1 calc R U P . .
O3 O 0.182(4) 0.636(4) 0.485(3) 0.034(6) Uani 0.0260(19) 1 d D U P A 2
S3 S 0.1840(19) 0.725(2) 0.522(2) 0.050(3) Uani 0.0260(19) 1 d D U P A 2

loop_
_atom_site_aniso_label
_atom_site_aniso_U_11
_atom_site_aniso_U_22
_atom_site_aniso_U_33
_atom_site_aniso_U_23
_atom_site_aniso_U_13
_atom_site_aniso_U_12
Ru1 0.02229(9) 0.01972(9) 0.01879(9) -0.00412(7) 0.01265(7) -0.00391(7)
S2 0.0241(3) 0.0227(3) 0.0219(3) -0.0031(2) 0.0144(2) -0.0053(2)
S1 0.0253(3) 0.0179(3) 0.0263(3) -0.0040(2) 0.0148(3) -0.0034(2)
O1 0.0260(9) 0.0247(9) 0.0305(9) -0.0015(7) 0.0136(8) -0.0005(7)
O2 0.0305(9) 0.0348(10) 0.0311(9) -0.0113(8) 0.0213(8) -0.0078(8)
N3 0.0279(10) 0.0207(10) 0.0217(10) -0.0054(8) 0.0167(8) -0.0063(8)
N1 0.0255(10) 0.0246(10) 0.0217(10) -0.0041(8) 0.0135(8) -0.0028(8)
N4 0.0276(10) 0.0215(10) 0.0287(11) -0.0028(8) 0.0165(9) -0.0030(8)
N2 0.0220(10) 0.0203(9) 0.0221(9) -0.0014(8) 0.0130(8) 0.0000(8)
C00A 0.0205(11) 0.0202(11) 0.0157(10) -0.0023(8) 0.0106(9) 0.0000(9)
C00B 0.0214(11) 0.0177(11) 0.0199(11) 0.0004(8) 0.0114(9) 0.0025(8)
C00C 0.0225(11) 0.0203(11) 0.0229(11) 0.0029(9) 0.0120(9) 0.0030(9)
C9 0.0230(11) 0.0186(11) 0.0229(11) -0.0011(9) 0.0119(9) 0.0015(9)
C00E 0.0194(10) 0.0215(11) 0.0200(11) 0.0002(9) 0.0084(9) 0.0002(9)
C00F 0.0211(11) 0.0162(10) 0.0169(10) 0.0039(8) 0.0095(9) 0.0022(8)
C00G 0.0241(11) 0.0194(11) 0.0164(10) -0.0022(8) 0.0093(9) -0.0004(9)
C00H 0.0214(11) 0.0198(11) 0.0220(11) -0.0013(9) 0.0097(9) 0.0015(9)
C00I 0.0231(11) 0.0134(10) 0.0189(10) -0.0017(8) 0.0103(9) -0.0014(8)
C00J 0.0191(10) 0.0212(11) 0.0201(11) 0.0006(9) 0.0105(9) 0.0031(8)
C00K 0.0200(11) 0.0181(10) 0.0171(10) -0.0003(8) 0.0063(9) -0.0011(8)
C10 0.0214(11) 0.0170(11) 0.0260(12) 0.0004(9) 0.0132(9) 0.0029(9)
C13 0.0303(13) 0.0269(13) 0.0332(13) 0.0064(10) 0.0220(11) 0.0083(10)
C00N 0.0203(11) 0.0189(11) 0.0191(10) 0.0019(9) 0.0091(9) 0.0018(8)
C00O 0.0218(11) 0.0180(11) 0.0242(11) -0.0006(9) 0.0101(9) -0.0015(9)
C00P 0.0169(10) 0.0188(11) 0.0199(10) -0.0038(9) 0.0071(9) 0.0003(8)
C00Q 0.0199(11) 0.0171(10) 0.0231(11) -0.0013(9) 0.0098(9) -0.0005(8)
C00R 0.0247(12) 0.0227(12) 0.0244(12) 0.0038(9) 0.0091(10) -0.0046(9)
C00S 0.0268(12) 0.0194(11) 0.0219(11) -0.0009(9) 0.0123(10) -0.0025(9)
C00T 0.0306(13) 0.0231(12) 0.0272(12) -0.0006(10) 0.0167(11) 0.0062(10)
C00U 0.0197(11) 0.0297(13) 0.0209(11) -0.0012(9) 0.0083(9) 0.0022(9)
C00V 0.0256(12) 0.0375(14) 0.0205(11) 0.0005(10) 0.0107(10) -0.0061(11)
C00W 0.0202(11) 0.0373(14) 0.0183(11) -0.0053(10) 0.0091(9) -0.0082(10)
C00X 0.0220(11) 0.0195(11) 0.0243(12) 0.0022(9) 0.0053(10) -0.0014(9)
C00Y 0.0261(12) 0.0216(11) 0.0184(11) -0.0003(9) 0.0081(9) -0.0018(9)
C00Z 0.0298(12) 0.0179(11) 0.0223(11) 0.0011(9) 0.0102(10) 0.0006(9)
C010 0.0266(12) 0.0174(11) 0.0352(14) 0.0058(10) 0.0113(11) -0.0017(9)
C8 0.0256(12) 0.0232(12) 0.0257(12) -0.0031(10) 0.0095(10) -0.0006(10)
C012 0.0242(12) 0.0287(13) 0.0381(14) 0.0029(11) 0.0168(11) 0.0038(10)
C013 0.0369(14) 0.0192(11) 0.0199(11) -0.0035(9) 0.0140(10) 0.0007(10)
C19 0.0383(14) 0.0225(12) 0.0308(13) -0.0048(10) 0.0240(12) -0.0047(10)
C015 0.0244(11) 0.0222(12) 0.0282(12) 0.0001(10) 0.0147(10) -0.0010(9)
C016 0.0308(13) 0.0309(13) 0.0235(12) -0.0024(10) 0.0166(10) -0.0061(10)
C017 0.0262(11) 0.0179(11) 0.0185(10) 0.0033(8) 0.0128(9) 0.0020(9)
C018 0.0317(13) 0.0241(12) 0.0187(11) -0.0044(9) 0.0127(10) -0.0081(10)
C019 0.0238(12) 0.0249(12) 0.0374(14) -0.0028(11) 0.0141(11) -0.0047(10)
C01A 0.0212(11) 0.0280(12) 0.0238(12) 0.0027(9) 0.0109(10) 0.0002(9)
C01B 0.0243(11) 0.0196(11) 0.0201(11) 0.0022(9) 0.0094(9) 0.0002(9)
C01C 0.0275(12) 0.0168(11) 0.0293(12) -0.0019(9) 0.0153(10) -0.0005(9)
C24 0.0328(14) 0.0280(13) 0.0334(14) 0.0012(11) 0.0157(12) -0.0022(11)
C4 0.0253(12) 0.0377(14) 0.0276(13) -0.0060(11) 0.0148(11) -0.0108(11)
C5 0.0326(13) 0.0388(15) 0.0258(12) -0.0072(11) 0.0178(11) -0.0088(11)
C01G 0.0289(13) 0.0198(11) 0.0325(13) -0.0025(10) 0.0141(11) -0.0031(10)
C7 0.0329(13) 0.0286(13) 0.0193(11) -0.0029(10) 0.0089(10) 0.0013(11)
C23 0.0314(14) 0.0295(14) 0.0447(16) 0.0043(12) 0.0148(13) 0.0015(11)
C01J 0.0333(13) 0.0221(12) 0.0319(13) -0.0004(10) 0.0182(11) 0.0062(10)
C01K 0.0254(12) 0.0237(12) 0.0216(11) -0.0010(9) 0.0118(10) 0.0007(9)
C01L 0.0282(12) 0.0212(11) 0.0220(11) -0.0025(9) 0.0109(10) 0.0007(10)
C01M 0.0226(12) 0.0305(13) 0.0272(12) -0.0096(10) 0.0115(10) -0.0045(10)
C14 0.0292(12) 0.0240(12) 0.0259(12) -0.0012(10) 0.0165(10) 0.0008(10)
C15 0.0410(14) 0.0249(12) 0.0274(12) -0.0001(10) 0.0216(11) -0.0027(11)
C12 0.0250(12) 0.0289(13) 0.0399(15) 0.0093(11) 0.0192(11) 0.0039(10)
C01Q 0.0282(13) 0.0412(15) 0.0179(11) 0.0039(10) 0.0085(10) -0.0025(11)
C11 0.0217(12) 0.0258(12) 0.0320(13) 0.0025(10) 0.0115(10) 0.0026(10)
C01S 0.0369(15) 0.0568(19) 0.0237(13) 0.0052(12) 0.0185(12) -0.0028(13)
C01T 0.0283(13) 0.0153(11) 0.0375(14) -0.0013(10) 0.0151(11) -0.0005(9)
C01U 0.0240(12) 0.0240(12) 0.0344(14) 0.0011(11) 0.0050(11) 0.0080(10)
C20 0.0281(12) 0.0222(12) 0.0352(14) -0.0042(10) 0.0201(11) -0.0052(10)
C01W 0.0296(13) 0.0348(14) 0.0255(12) 0.0008(11) 0.0130(11) 0.0100(11)
C01X 0.0209(11) 0.0350(14) 0.0197(11) 0.0008(10) 0.0081(9) 0.0020(10)
C22 0.0299(14) 0.0225(13) 0.0556(18) -0.0029(12) 0.0212(13) 0.0008(11)
C01Z 0.0308(14) 0.0495(17) 0.0287(14) 0.0005(12) 0.0153(11) -0.0121(12)
C6 0.0389(15) 0.0374(14) 0.0220(12) -0.0044(11) 0.0176(11) -0.0045(12)
C21 0.0335(14) 0.0236(13) 0.0454(16) -0.0067(11) 0.0235(13) -0.0035(11)
B022 0.0222(12) 0.0152(11) 0.0178(11) 0.0010(9) 0.0107(10) 0.0011(9)
C1 0.0364(14) 0.0226(12) 0.0593(17) 0.0068(12) 0.0285(13) -0.0023(11)
C024 0.0358(14) 0.0405(15) 0.0201(12) -0.0013(11) 0.0128(11) 0.0005(12)
C3 0.0442(16) 0.0291(14) 0.0523(18) 0.0113(13) 0.0325(15) -0.0005(12)
C026 0.0343(14) 0.0363(15) 0.0388(15) -0.0017(12) 0.0180(12) 0.0163(12)
C2 0.0472(16) 0.0347(15) 0.0378(15) -0.0164(12) 0.0206(13) 0.0021(12)
B028 0.0181(11) 0.0159(11) 0.0183(11) -0.0006(9) 0.0087(10) 0.0027(9)
C18 0.079(2) 0.0254(14) 0.0371(16) -0.0082(12) 0.0364(16) -0.0008(14)
C17 0.101(3) 0.0385(17) 0.0287(15) -0.0080(13) 0.0334(18) 0.0002(18)
C16 0.074(2) 0.0345(16) 0.0262(14) 0.0011(12) 0.0246(15) 0.0002(15)
C26 0.033(2) 0.144(6) 0.053(3) -0.036(4) 0.023(2) -0.001(3)
N5 0.045(3) 0.234(9) 0.061(3) 0.004(4) 0.026(3) 0.019(4)
C25 0.051(3) 0.073(4) 0.096(5) -0.036(3) 0.040(3) -0.024(3)
O3 0.041(7) 0.022(7) 0.041(7) 0.014(7) 0.021(7) 0.021(7)
S3 0.057(4) 0.047(4) 0.052(4) 0.026(4) 0.032(4) 0.030(4)

loop_
_atom_type_symbol
_atom_type_description
_atom_type_scat_dispersion_real
_atom_type_scat_dispersion_imag
_atom_type_scat_source
C C 0.0033 0.0016 'International Tables Vol C Tables 4.2.6.8 and 6.1.1.4'
H H 0.0000 0.0000 'International Tables Vol C Tables 4.2.6.8 and 6.1.1.4'
B B 0.0013 0.0007 'International Tables Vol C Tables 4.2.6.8 and 6.1.1.4'
N N 0.0061 0.0033 'International Tables Vol C Tables 4.2.6.8 and 6.1.1.4'
O O 0.0106 0.0060 'International Tables Vol C Tables 4.2.6.8 and 6.1.1.4'
Ru Ru -1.2594 0.8363 'International Tables Vol C Tables 4.2.6.8 and 6.1.1.4'
S S 0.1246 0.1234 'International Tables Vol C Tables 4.2.6.8 and 6.1.1.4'

loop_
_geom_angle_atom_site_label_1
_geom_angle_atom_site_label_2
_geom_angle_atom_site_label_3
_geom_angle
_geom_angle_site_symmetry_1
_geom_angle_site_symmetry_3
_geom_angle_publ_flag
S2 Ru1 S1 88.09(2) . . ?
N3 Ru1 S2 90.91(5) . . ?
N3 Ru1 S1 98.08(6) . . ?
N3 Ru1 N4 78.77(8) . . ?
N3 Ru1 N2 92.95(7) . . ?
N1 Ru1 S2 97.77(6) . . ?
N1 Ru1 S1 90.29(6) . . ?
N1 Ru1 N3 168.15(8) . . ?
N1 Ru1 N4 92.51(8) . . ?
N1 Ru1 N2 78.42(8) . . ?
N4 Ru1 S2 94.19(6) . . ?
N4 Ru1 S1 176.12(6) . . ?
N4 Ru1 N2 86.69(8) . . ?
N2 Ru1 S2 176.13(5) . . ?
N2 Ru1 S1 91.25(6) . . ?
O2 S2 Ru1 115.33(7) . . ?
O2 S2 C4 106.98(12) . . ?
O2 S2 C3 106.63(13) . . ?
C4 S2 Ru1 113.81(9) . . ?
C4 S2 C3 99.25(14) . . ?
C3 S2 Ru1 113.37(10) . . ?
O1 S1 Ru1 116.60(8) . . ?
O1 S1 C1 106.18(13) . . ?
O1 S1 C2 106.83(13) . . ?
C1 S1 Ru1 112.24(10) . . ?
C1 S1 C2 99.73(15) . . ?
C2 S1 Ru1 113.67(11) . . ?
C19 N3 Ru1 115.18(16) . . ?
C15 N3 Ru1 126.44(16) . . ?
C15 N3 C19 118.3(2) . . ?
C9 N1 Ru1 115.38(15) . . ?
C5 N1 Ru1 126.03(17) . . ?
C5 N1 C9 118.6(2) . . ?
C24 N4 Ru1 126.39(18) . . ?
C24 N4 C20 118.5(2) . . ?
C20 N4 Ru1 115.04(17) . . ?
C10 N2 Ru1 115.10(15) . . ?
C14 N2 Ru1 126.19(16) . . ?
C14 N2 C10 118.5(2) . . ?
C00E C00A B028 121.6(2) . . ?
C00G C00A C00E 114.4(2) . . ?
C00G C00A B028 124.0(2) . . ?
C00C C00B C00Z 114.6(2) . . ?
C00C C00B B022 125.4(2) . . ?
C00Z C00B B022 119.9(2) . . ?
C00B C00C H00C 118.6 . . ?
C01X C00C C00B 122.7(2) . . ?
C01X C00C H00C 118.6 . . ?
N1 C9 C10 115.7(2) . . ?
N1 C9 C8 121.1(2) . . ?
C8 C9 C10 123.2(2) . . ?
C00A C00E H00E 118.3 . . ?
C00U C00E C00A 123.3(2) . . ?
C00U C00E H00E 118.3 . . ?
C00H C00F C00N 114.4(2) . . ?
C00H C00F B028 125.5(2) . . ?
C00N C00F B028 120.02(19) . . ?
C00A C00G H00G 118.5 . . ?
C018 C00G C00A 122.9(2) . . ?
C018 C00G H00G 118.5 . . ?
C00F C00H H00H 118.4 . . ?
C00T C00H C00F 123.2(2) . . ?
C00T C00H H00H 118.4 . . ?
C01A C00I C01B 115.2(2) . . ?
C01A C00I B022 125.6(2) . . ?
C01B C00I B022 119.19(19) . . ?
C00V C00J C01K 114.9(2) . . ?
C00V C00J B028 124.5(2) . . ?
C01K C00J B028 120.6(2) . . ?
C00O C00K C00S 115.0(2) . . ?
C00O C00K B022 125.2(2) . . ?
C00S C00K B022 119.7(2) . . ?
N2 C10 C9 114.9(2) . . ?
N2 C10 C11 121.4(2) . . ?
C11 C10 C9 123.6(2) . . ?
C14 C13 H13 120.6 . . ?
C12 C13 H13 120.6 . . ?
C12 C13 C14 118.8(2) . . ?
C00F C00N H00N 118.4 . . ?
C00Y C00N C00F 123.2(2) . . ?
C00Y C00N H00N 118.4 . . ?
C00K C00O H00O 118.6 . . ?
C01T C00O C00K 122.8(2) . . ?
C01T C00O H00O 118.6 . . ?
C00Q C00P B028 120.66(19) . . ?
C01W C00P C00Q 115.0(2) . . ?
C01W C00P B028 124.1(2) . . ?
C00P C00Q H00Q 118.4 . . ?
C00X C00Q C00P 123.2(2) . . ?
C00X C00Q H00Q 118.4 . . ?
C00S C00R H00R 119.9 . . ?
C010 C00R H00R 119.9 . . ?
C010 C00R C00S 120.2(2) . . ?
C00K C00S H00S 118.6 . . ?
C00R C00S C00K 122.9(2) . . ?
C00R C00S H00S 118.6 . . ?
C00H C00T H00T 120.0 . . ?
C013 C00T C00H 120.0(2) . . ?
C013 C00T H00T 120.0 . . ?
C00E C00U H00U 120.0 . . ?
C00W C00U C00E 120.0(2) . . ?
C00W C00U H00U 120.0 . . ?
C00J C00V H00V 118.7 . . ?
C01Z C00V C00J 122.6(2) . . ?
C01Z C00V H00V 118.7 . . ?
C00U C00W H00W 120.6 . . ?
C018 C00W C00U 118.8(2) . . ?
C018 C00W H00W 120.6 . . ?
C00Q C00X H00X 120.1 . . ?
C01U C00X C00Q 119.7(2) . . ?
C01U C00X H00X 120.1 . . ?
C00N C00Y H00Y 120.1 . . ?
C00N C00Y C013 119.8(2) . . ?
C013 C00Y H00Y 120.1 . . ?
C00B C00Z H00Z 118.3 . . ?
C01G C00Z C00B 123.4(2) . . ?
C01G C00Z H00Z 118.3 . . ?
C00R C010 H010 120.6 . . ?
C00R C010 C01T 118.9(2) . . ?
C01T C010 H010 120.6 . . ?
C9 C8 H8 120.2 . . ?
C7 C8 C9 119.5(2) . . ?
C7 C8 H8 120.2 . . ?
C019 C012 H012 120.5 . . ?
C01J C012 H012 120.5 . . ?
C01J C012 C019 119.1(2) . . ?
C00T C013 C00Y 119.4(2) . . ?
C00T C013 H013 120.3 . . ?
C00Y C013 H013 120.3 . . ?
N3 C19 C20 115.2(2) . . ?
N3 C19 C18 121.0(2) . . ?
C18 C19 C20 123.7(2) . . ?
C016 C015 H015 120.1 . . ?
C016 C015 C01B 119.9(2) . . ?
C01B C015 H015 120.1 . . ?
C015 C016 H016 120.4 . . ?
C01Q C016 C015 119.1(2) . . ?
C01Q C016 H016 120.4 . . ?
C01C C017 B022 119.3(2) . . ?
C01L C017 C01C 115.1(2) . . ?
C01L C017 B022 125.6(2) . . ?
C00G C018 H018 119.8 . . ?
C00W C018 C00G 120.4(2) . . ?
C00W C018 H018 119.8 . . ?
C012 C019 H019 120.0 . . ?
C01C C019 C012 120.1(2) . . ?
C01C C019 H019 120.0 . . ?
C00I C01A H01A 118.8 . . ?
C01Q C01A C00I 122.4(2) . . ?
C01Q C01A H01A 118.8 . . ?
C00I C01B H01B 118.5 . . ?
C015 C01B C00I 123.0(2) . . ?
C015 C01B H01B 118.5 . . ?
C017 C01C H01C 118.6 . . ?
C019 C01C C017 122.9(2) . . ?
C019 C01C H01C 118.6 . . ?
N4 C24 H24 118.6 . . ?
N4 C24 C23 122.9(3) . . ?
C23 C24 H24 118.6 . . ?
S2 C4 H4A 109.5 . . ?
S2 C4 H4B 109.5 . . ?
S2 C4 H4C 109.5 . . ?
H4A C4 H4B 109.5 . . ?
H4A C4 H4C 109.5 . . ?
H4B C4 H4C 109.5 . . ?
N1 C5 H5 118.8 . . ?
N1 C5 C6 122.5(2) . . ?
C6 C5 H5 118.8 . . ?
C00Z C01G H01G 120.1 . . ?
C01M C01G C00Z 119.7(2) . . ?
C01M C01G H01G 120.1 . . ?
C8 C7 H7 120.4 . . ?
C6 C7 C8 119.2(2) . . ?
C6 C7 H7 120.4 . . ?
C24 C23 H23 120.6 . . ?
C22 C23 C24 118.8(3) . . ?
C22 C23 H23 120.6 . . ?
C012 C01J H01J 120.0 . . ?
C012 C01J C01L 120.0(2) . . ?
C01L C01J H01J 120.0 . . ?
C00J C01K H01K 118.3 . . ?
C024 C01K C00J 123.3(2) . . ?
C024 C01K H01K 118.3 . . ?
C017 C01L H01L 118.5 . . ?
C01J C01L C017 122.9(2) . . ?
C01J C01L H01L 118.5 . . ?
C01G C01M H01M 120.5 . . ?
C01X C01M C01G 119.0(2) . . ?
C01X C01M H01M 120.5 . . ?
N2 C14 C13 122.6(2) . . ?
N2 C14 H14 118.7 . . ?
C13 C14 H14 118.7 . . ?
N3 C15 H15 118.8 . . ?
N3 C15 C16 122.4(3) . . ?
C16 C15 H15 118.8 . . ?
C13 C12 H12 120.3 . . ?
C13 C12 C11 119.4(2) . . ?
C11 C12 H12 120.3 . . ?
C016 C01Q C01A 120.3(2) . . ?
C016 C01Q H01Q 119.8 . . ?
C01A C01Q H01Q 119.8 . . ?
C10 C11 H11 120.5 . . ?
C12 C11 C10 119.1(2) . . ?
C12 C11 H11 120.5 . . ?
C01Z C01S H01S 120.4 . . ?
C024 C01S H01S 120.4 . . ?
C024 C01S C01Z 119.3(2) . . ?
C00O C01T H01T 119.9 . . ?
C010 C01T C00O 120.2(2) . . ?
C010 C01T H01T 119.9 . . ?
C00X C01U H01U 120.3 . . ?
C026 C01U C00X 119.4(2) . . ?
C026 C01U H01U 120.3 . . ?
N4 C20 C19 115.3(2) . . ?
N4 C20 C21 121.0(2) . . ?
C21 C20 C19 123.7(2) . . ?
C00P C01W H01W 118.8 . . ?
C026 C01W C00P 122.4(2) . . ?
C026 C01W H01W 118.8 . . ?
C00C C01X H01X 119.8 . . ?
C01M C01X C00C 120.4(2) . . ?
C01M C01X H01X 119.8 . . ?
C23 C22 H22 120.3 . . ?
C23 C22 C21 119.4(3) . . ?
C21 C22 H22 120.3 . . ?
C00V C01Z H01Z 119.9 . . ?
C01S C01Z C00V 120.3(3) . . ?
C01S C01Z H01Z 119.9 . . ?
C5 C6 H6 120.4 . . ?
C7 C6 C5 119.1(2) . . ?
C7 C6 H6 120.4 . . ?
C20 C21 H21 120.3 . . ?
C22 C21 C20 119.5(3) . . ?
C22 C21 H21 120.3 . . ?
C00I B022 C00B 107.62(18) . . ?
C00I B022 C017 109.95(18) . . ?
C00K B022 C00B 110.57(18) . . ?
C00K B022 C00I 110.23(18) . . ?
C00K B022 C017 106.89(18) . . ?
C017 B022 C00B 111.61(18) . . ?
S1 C1 H1A 109.5 . . ?
S1 C1 H1B 109.5 . . ?
S1 C1 H1C 109.5 . . ?
H1A C1 H1B 109.5 . . ?
H1A C1 H1C 109.5 . . ?
H1B C1 H1C 109.5 . . ?
C01K C024 H024 120.2 . . ?
C01S C024 C01K 119.7(2) . . ?
C01S C024 H024 120.2 . . ?
S2 C3 H3A 109.5 . . ?
S2 C3 H3B 109.5 . . ?
S2 C3 H3C 109.5 . . ?
H3A C3 H3B 109.5 . . ?
H3A C3 H3C 109.5 . . ?
H3B C3 H3C 109.5 . . ?
C01U C026 C01W 120.2(2) . . ?
C01U C026 H026 119.9 . . ?
C01W C026 H026 119.9 . . ?
S1 C2 H2A 109.5 . . ?
S1 C2 H2B 109.5 . . ?
S1 C2 H2C 109.5 . . ?
H2A C2 H2B 109.5 . . ?
H2A C2 H2C 109.5 . . ?
H2B C2 H2C 109.5 . . ?
C00A B028 C00F 111.67(18) . . ?
C00A B028 C00J 107.71(18) . . ?
C00A B028 C00P 109.04(18) . . ?
C00J B028 C00F 111.64(18) . . ?
C00P B028 C00F 107.39(17) . . ?
C00P B028 C00J 109.37(18) . . ?
C19 C18 H18 120.3 . . ?
C17 C18 C19 119.3(3) . . ?
C17 C18 H18 120.3 . . ?
C18 C17 H17 119.9 . . ?
C16 C17 C18 120.1(3) . . ?
C16 C17 H17 119.9 . . ?
C15 C16 H16 120.6 . . ?
C17 C16 C15 118.8(3) . . ?
C17 C16 H16 120.6 . . ?
N5 C26 C25 173.8(7) . . ?
C26 C25 H25A 109.5 . . ?
C26 C25 H25B 109.5 . . ?
C26 C25 H25C 109.5 . . ?
H25A C25 H25B 109.5 . . ?
H25A C25 H25C 109.5 . . ?
H25B C25 H25C 109.5 . . ?

loop_
_geom_bond_atom_site_label_1
_geom_bond_atom_site_label_2
_geom_bond_distance
_geom_bond_site_symmetry_2
_geom_bond_publ_flag
Ru1 S2 2.2854(6) . ?
Ru1 S1 2.2894(6) . ?
Ru1 N3 2.0815(19) . ?
Ru1 N1 2.075(2) . ?
Ru1 N4 2.085(2) . ?
Ru1 N2 2.0973(19) . ?
S2 O2 1.4830(18) . ?
S2 C4 1.767(3) . ?
S2 C3 1.782(3) . ?
S1 O1 1.4767(18) . ?
S1 C1 1.785(3) . ?
S1 C2 1.790(3) . ?
N3 C19 1.368(3) . ?
N3 C15 1.346(3) . ?
N1 C9 1.362(3) . ?
N1 C5 1.345(3) . ?
N4 C24 1.338(3) . ?
N4 C20 1.366(3) . ?
N2 C10 1.357(3) . ?
N2 C14 1.344(3) . ?
C00A C00E 1.410(3) . ?
C00A C00G 1.400(3) . ?
C00A B028 1.641(3) . ?
C00B C00C 1.401(3) . ?
C00B C00Z 1.406(3) . ?
C00B B022 1.649(3) . ?
C00C H00C 0.9300 . ?
C00C C01X 1.395(3) . ?
C9 C10 1.472(3) . ?
C9 C8 1.387(3) . ?
C00E H00E 0.9300 . ?
C00E C00U 1.387(3) . ?
C00F C00H 1.402(3) . ?
C00F C00N 1.414(3) . ?
C00F B028 1.653(3) . ?
C00G H00G 0.9300 . ?
C00G C018 1.396(3) . ?
C00H H00H 0.9300 . ?
C00H C00T 1.395(3) . ?
C00I C01A 1.397(3) . ?
C00I C01B 1.400(3) . ?
C00I B022 1.643(3) . ?
C00J C00V 1.396(3) . ?
C00J C01K 1.408(3) . ?
C00J B028 1.651(3) . ?
C00K C00O 1.402(3) . ?
C00K C00S 1.409(3) . ?
C00K B022 1.637(3) . ?
C10 C11 1.386(3) . ?
C13 H13 0.9300 . ?
C13 C14 1.379(3) . ?
C13 C12 1.378(4) . ?
C00N H00N 0.9300 . ?
C00N C00Y 1.387(3) . ?
C00O H00O 0.9300 . ?
C00O C01T 1.395(3) . ?
C00P C00Q 1.402(3) . ?
C00P C01W 1.399(3) . ?
C00P B028 1.642(3) . ?
C00Q H00Q 0.9300 . ?
C00Q C00X 1.390(3) . ?
C00R H00R 0.9300 . ?
C00R C00S 1.388(3) . ?
C00R C010 1.387(4) . ?
C00S H00S 0.9300 . ?
C00T H00T 0.9300 . ?
C00T C013 1.380(4) . ?
C00U H00U 0.9300 . ?
C00U C00W 1.386(4) . ?
C00V H00V 0.9300 . ?
C00V C01Z 1.393(3) . ?
C00W H00W 0.9300 . ?
C00W C018 1.378(4) . ?
C00X H00X 0.9300 . ?
C00X C01U 1.379(4) . ?
C00Y H00Y 0.9300 . ?
C00Y C013 1.387(3) . ?
C00Z H00Z 0.9300 . ?
C00Z C01G 1.388(3) . ?
C010 H010 0.9300 . ?
C010 C01T 1.387(4) . ?
C8 H8 0.9300 . ?
C8 C7 1.387(4) . ?
C012 H012 0.9300 . ?
C012 C019 1.388(4) . ?
C012 C01J 1.386(4) . ?
C013 H013 0.9300 . ?
C19 C20 1.476(4) . ?
C19 C18 1.391(4) . ?
C015 H015 0.9300 . ?
C015 C016 1.384(3) . ?
C015 C01B 1.388(3) . ?
C016 H016 0.9300 . ?
C016 C01Q 1.376(4) . ?
C017 C01C 1.408(3) . ?
C017 C01L 1.401(3) . ?
C017 B022 1.647(3) . ?
C018 H018 0.9300 . ?
C019 H019 0.9300 . ?
C019 C01C 1.385(3) . ?
C01A H01A 0.9300 . ?
C01A C01Q 1.397(3) . ?
C01B H01B 0.9300 . ?
C01C H01C 0.9300 . ?
C24 H24 0.9300 . ?
C24 C23 1.381(4) . ?
C4 H4A 0.9600 . ?
C4 H4B 0.9600 . ?
C4 H4C 0.9600 . ?
C5 H5 0.9300 . ?
C5 C6 1.383(4) . ?
C01G H01G 0.9300 . ?
C01G C01M 1.387(4) . ?
C7 H7 0.9300 . ?
C7 C6 1.371(4) . ?
C23 H23 0.9300 . ?
C23 C22 1.376(4) . ?
C01J H01J 0.9300 . ?
C01J C01L 1.391(3) . ?
C01K H01K 0.9300 . ?
C01K C024 1.388(3) . ?
C01L H01L 0.9300 . ?
C01M H01M 0.9300 . ?
C01M C01X 1.377(4) . ?
C14 H14 0.9300 . ?
C15 H15 0.9300 . ?
C15 C16 1.386(4) . ?
C12 H12 0.9300 . ?
C12 C11 1.384(4) . ?
C01Q H01Q 0.9300 . ?
C11 H11 0.9300 . ?
C01S H01S 0.9300 . ?
C01S C01Z 1.383(4) . ?
C01S C024 1.379(4) . ?
C01T H01T 0.9300 . ?
C01U H01U 0.9300 . ?
C01U C026 1.375(4) . ?
C20 C21 1.391(4) . ?
C01W H01W 0.9300 . ?
C01W C026 1.399(4) . ?
C01X H01X 0.9300 . ?
C22 H22 0.9300 . ?
C22 C21 1.380(4) . ?
C01Z H01Z 0.9300 . ?
C6 H6 0.9300 . ?
C21 H21 0.9300 . ?
C1 H1A 0.9600 . ?
C1 H1B 0.9600 . ?
C1 H1C 0.9600 . ?
C024 H024 0.9300 . ?
C3 H3A 0.9600 . ?
C3 H3B 0.9600 . ?
C3 H3C 0.9600 . ?
C026 H026 0.9300 . ?
C2 H2A 0.9600 . ?
C2 H2B 0.9600 . ?
C2 H2C 0.9600 . ?
C18 H18 0.9300 . ?
C18 C17 1.369(5) . ?
C17 H17 0.9300 . ?
C17 C16 1.369(4) . ?
C16 H16 0.9300 . ?
C26 N5 1.184(9) . ?
C26 C25 1.329(9) . ?
C25 H25A 0.9600 . ?
C25 H25B 0.9600 . ?
C25 H25C 0.9600 . ?
O3 S3 1.50(2) . ?

loop_
_geom_torsion_atom_site_label_1
_geom_torsion_atom_site_label_2
_geom_torsion_atom_site_label_3
_geom_torsion_atom_site_label_4
_geom_torsion
_geom_torsion_site_symmetry_1
_geom_torsion_site_symmetry_2
_geom_torsion_site_symmetry_3
_geom_torsion_site_symmetry_4
_geom_torsion_publ_flag
Ru1 N3 C19 C20 3.6(3) . . . . ?
Ru1 N3 C19 C18 -177.3(2) . . . . ?
Ru1 N3 C15 C16 177.0(2) . . . . ?
Ru1 N1 C9 C10 -0.4(3) . . . . ?
Ru1 N1 C9 C8 -179.18(18) . . . . ?
Ru1 N1 C5 C6 176.8(2) . . . . ?
Ru1 N4 C24 C23 -176.0(2) . . . . ?
Ru1 N4 C20 C19 -5.9(3) . . . . ?
Ru1 N4 C20 C21 175.84(18) . . . . ?
Ru1 N2 C10 C9 7.4(2) . . . . ?
Ru1 N2 C10 C11 -172.32(18) . . . . ?
Ru1 N2 C14 C13 173.66(18) . . . . ?
N3 C19 C20 N4 1.5(3) . . . . ?
N3 C19 C20 C21 179.7(2) . . . . ?
N3 C19 C18 C17 0.7(5) . . . . ?
N3 C15 C16 C17 -0.9(5) . . . . ?
N1 C9 C10 N2 -4.6(3) . . . . ?
N1 C9 C10 C11 175.1(2) . . . . ?
N1 C9 C8 C7 1.4(4) . . . . ?
N1 C5 C6 C7 2.9(4) . . . . ?
N4 C24 C23 C22 0.7(4) . . . . ?
N4 C20 C21 C22 0.5(4) . . . . ?
N2 C10 C11 C12 -2.1(4) . . . . ?
C00A C00E C00U C00W 1.5(4) . . . . ?
C00A C00G C018 C00W -0.4(3) . . . . ?
C00B C00C C01X C01M 0.0(4) . . . . ?
C00B C00Z C01G C01M -1.8(4) . . . . ?
C00C C00B C00Z C01G 3.8(3) . . . . ?
C00C C00B B022 C00I 129.4(2) . . . . ?
C00C C00B B022 C00K 8.9(3) . . . . ?
C00C C00B B022 C017 -109.9(2) . . . . ?
C9 N1 C5 C6 -0.8(4) . . . . ?
C9 C10 C11 C12 178.3(2) . . . . ?
C9 C8 C7 C6 0.7(4) . . . . ?
C00E C00A C00G C018 3.3(3) . . . . ?
C00E C00A B028 C00F -59.2(3) . . . . ?
C00E C00A B028 C00J 63.7(3) . . . . ?
C00E C00A B028 C00P -177.73(19) . . . . ?
C00E C00U C00W C018 1.7(3) . . . . ?
C00F C00H C00T C013 1.2(4) . . . . ?
C00F C00N C00Y C013 0.3(4) . . . . ?
C00G C00A C00E C00U -3.8(3) . . . . ?
C00G C00A B028 C00F 122.6(2) . . . . ?
C00G C00A B028 C00J -114.4(2) . . . . ?
C00G C00A B028 C00P 4.1(3) . . . . ?
C00H C00F C00N C00Y 1.1(3) . . . . ?
C00H C00F B028 C00A 11.2(3) . . . . ?
C00H C00F B028 C00J -109.5(2) . . . . ?
C00H C00F B028 C00P 130.7(2) . . . . ?
C00H C00T C013 C00Y 0.3(4) . . . . ?
C00I C01A C01Q C016 0.2(4) . . . . ?
C00J C00V C01Z C01S -0.7(5) . . . . ?
C00J C01K C024 C01S 0.7(4) . . . . ?
C00K C00O C01T C010 -0.1(4) . . . . ?
C10 N2 C14 C13 -1.2(3) . . . . ?
C10 C9 C8 C7 -177.2(2) . . . . ?
C13 C12 C11 C10 -0.9(4) . . . . ?
C00N C00F C00H C00T -1.8(3) . . . . ?
C00N C00F B028 C00A -166.51(19) . . . . ?
C00N C00F B028 C00J 72.8(2) . . . . ?
C00N C00F B028 C00P -47.0(3) . . . . ?
C00N C00Y C013 C00T -1.1(4) . . . . ?
C00O C00K C00S C00R -2.1(3) . . . . ?
C00O C00K B022 C00B 113.2(2) . . . . ?
C00O C00K B022 C00I -5.6(3) . . . . ?
C00O C00K B022 C017 -125.1(2) . . . . ?
C00P C00Q C00X C01U 0.5(4) . . . . ?
C00P C01W C026 C01U 0.2(4) . . . . ?
C00Q C00P C01W C026 -1.4(4) . . . . ?
C00Q C00P B028 C00A 75.7(2) . . . . ?
C00Q C00P B028 C00F -45.5(3) . . . . ?
C00Q C00P B028 C00J -166.8(2) . . . . ?
C00Q C00X C01U C026 -1.8(4) . . . . ?
C00R C010 C01T C00O -1.0(4) . . . . ?
C00S C00K C00O C01T 1.6(3) . . . . ?
C00S C00K B022 C00B -67.6(3) . . . . ?
C00S C00K B022 C00I 173.6(2) . . . . ?
C00S C00K B022 C017 54.1(3) . . . . ?
C00S C00R C010 C01T 0.5(4) . . . . ?
C00U C00W C018 C00G -2.2(3) . . . . ?
C00V C00J C01K C024 -0.2(4) . . . . ?
C00V C00J B028 C00A -156.8(2) . . . . ?
C00V C00J B028 C00F -33.9(3) . . . . ?
C00V C00J B028 C00P 84.8(3) . . . . ?
C00X C01U C026 C01W 1.5(4) . . . . ?
C00Z C00B C00C C01X -2.9(3) . . . . ?
C00Z C00B B022 C00I -50.2(3) . . . . ?
C00Z C00B B022 C00K -170.6(2) . . . . ?
C00Z C00B B022 C017 70.5(3) . . . . ?
C00Z C01G C01M C01X -1.4(4) . . . . ?
C010 C00R C00S C00K 1.1(4) . . . . ?
C8 C9 C10 N2 174.1(2) . . . . ?
C8 C9 C10 C11 -6.2(4) . . . . ?
C8 C7 C6 C5 -2.8(4) . . . . ?
C012 C019 C01C C017 1.6(4) . . . . ?
C012 C01J C01L C017 0.9(4) . . . . ?
C19 N3 C15 C16 0.5(4) . . . . ?
C19 C20 C21 C22 -177.6(2) . . . . ?
C19 C18 C17 C16 -1.1(6) . . . . ?
C015 C016 C01Q C01A 0.7(4) . . . . ?
C016 C015 C01B C00I -1.1(4) . . . . ?
C019 C012 C01J C01L -0.7(4) . . . . ?
C01A C00I C01B C015 1.9(3) . . . . ?
C01A C00I B022 C00B 130.5(2) . . . . ?
C01A C00I B022 C00K -108.8(2) . . . . ?
C01A C00I B022 C017 8.8(3) . . . . ?
C01B C00I C01A C01Q -1.5(3) . . . . ?
C01B C00I B022 C00B -50.9(3) . . . . ?
C01B C00I B022 C00K 69.8(3) . . . . ?
C01B C00I B022 C017 -172.65(19) . . . . ?
C01B C015 C016 C01Q -0.3(4) . . . . ?
C01C C017 C01L C01J 0.2(3) . . . . ?
C01C C017 B022 C00B 166.9(2) . . . . ?
C01C C017 B022 C00I -73.7(3) . . . . ?
C01C C017 B022 C00K 45.9(3) . . . . ?
C24 N4 C20 C19 177.6(2) . . . . ?
C24 N4 C20 C21 -0.7(3) . . . . ?
C24 C23 C22 C21 -0.9(4) . . . . ?
C5 N1 C9 C10 177.3(2) . . . . ?
C5 N1 C9 C8 -1.4(3) . . . . ?
C01G C01M C01X C00C 2.3(4) . . . . ?
C23 C22 C21 C20 0.3(4) . . . . ?
C01J C012 C019 C01C -0.5(4) . . . . ?
C01K C00J C00V C01Z 0.2(4) . . . . ?
C01K C00J B028 C00A 26.6(3) . . . . ?
C01K C00J B028 C00F 149.5(2) . . . . ?
C01K C00J B028 C00P -91.8(2) . . . . ?
C01L C017 C01C C019 -1.4(3) . . . . ?
C01L C017 B022 C00B -16.6(3) . . . . ?
C01L C017 B022 C00I 102.7(3) . . . . ?
C01L C017 B022 C00K -137.6(2) . . . . ?
C14 N2 C10 C9 -177.2(2) . . . . ?
C14 N2 C10 C11 3.1(3) . . . . ?
C14 C13 C12 C11 2.7(4) . . . . ?
C15 N3 C19 C20 -179.4(2) . . . . ?
C15 N3 C19 C18 -0.4(4) . . . . ?
C12 C13 C14 N2 -1.7(4) . . . . ?
C20 N4 C24 C23 0.1(4) . . . . ?
C20 C19 C18 C17 179.6(3) . . . . ?
C01W C00P C00Q C00X 1.1(3) . . . . ?
C01W C00P B028 C00A -99.0(3) . . . . ?
C01W C00P B028 C00F 139.8(2) . . . . ?
C01W C00P B028 C00J 18.5(3) . . . . ?
C01Z C01S C024 C01K -1.2(4) . . . . ?
B022 C00B C00C C01X 177.5(2) . . . . ?
B022 C00B C00Z C01G -176.5(2) . . . . ?
B022 C00I C01A C01Q 177.1(2) . . . . ?
B022 C00I C01B C015 -176.8(2) . . . . ?
B022 C00K C00O C01T -179.1(2) . . . . ?
B022 C00K C00S C00R 178.6(2) . . . . ?
B022 C017 C01C C019 175.4(2) . . . . ?
B022 C017 C01L C01J -176.4(2) . . . . ?
C024 C01S C01Z C00V 1.3(5) . . . . ?
B028 C00A C00E C00U 177.9(2) . . . . ?
B028 C00A C00G C018 -178.4(2) . . . . ?
B028 C00F C00H C00T -179.6(2) . . . . ?
B028 C00F C00N C00Y 179.0(2) . . . . ?
B028 C00J C00V C01Z -176.6(2) . . . . ?
B028 C00J C01K C024 176.7(2) . . . . ?
B028 C00P C00Q C00X -174.1(2) . . . . ?
B028 C00P C01W C026 173.6(2) . . . . ?
C18 C19 C20 N4 -177.5(3) . . . . ?
C18 C19 C20 C21 0.7(4) . . . . ?
C18 C17 C16 C15 1.1(6) . . . . ?
